data_4511764
loop_
_publ_author_name
'Suponitsky, Kyrill Yu.'
'Lyssenko, Konstantin A.'
'Ananyev, Ivan V.'
'Kozeev, Andrei M.'
'Sheremetev, Aleksei B.'

_publ_section_title
;
 Role of Weak Intermolecular Interactions in the Crystal Structure of
 Tetrakis-furazano[3,4-c:3&#x2032;,4&#x2032;-g:3&#x2033;,4&#x2033;-k:3&#x2034;,4&#x2034;-o][1,2,5,6,9,10,13,14]octaazacyclohexadecine
 and Its Solvates
;
_journal_issue 9
_journal_name_full 'Crystal Growth &amp; Design'
_journal_page_first 4439
_journal_paper_doi 10.1021/cg500533f
_journal_volume 14
_journal_year 2014
_chemical_formula_moiety 'C8 N16 O4, C2 H3 N'
_chemical_formula_sum 'C10 H3 N17 O4'
_chemical_formula_weight 425.29
_chemical_name_systematic
; 
 ? 
;
_space_group_IT_number 14
_symmetry_cell_setting monoclinic
_symmetry_space_group_name_Hall '-P 2yn'
_symmetry_space_group_name_H-M 'P 1 21/n 1'
_atom_sites_solution_hydrogens geom
_atom_sites_solution_primary direct
_atom_sites_solution_secondary difmap
_audit_creation_method SHELXL-97
_cell_angle_alpha 90.00
_cell_angle_beta 113.538(2)
_cell_angle_gamma 90.00
_cell_formula_units_Z 4
_cell_length_a 15.1136(17)
_cell_length_b 6.5756(8)
_cell_length_c 18.463(2)
_cell_measurement_reflns_used 2629
_cell_measurement_temperature 100(2)
_cell_measurement_theta_max 27.93
_cell_measurement_theta_min 2.41
_cell_volume 1682.2(3)
_computing_cell_refinement 'SAINT (Bruker, 2009)'
_computing_data_collection 'APEX (Bruker, 2009)'
_computing_data_reduction 'SAINT (Bruker, 2009)'
_computing_molecular_graphics 'SHELXTL (Sheldrick, 2008)'
_computing_publication_material 'SHELXTL (Sheldrick, 2008) and PLATON (Spek, 2009)'
_computing_structure_refinement 'SHELXTL (Sheldrick, 2008)'
_computing_structure_solution 'SHELXTL (Sheldrick, 2008)'
_diffrn_ambient_temperature 100(2)
_diffrn_measured_fraction_theta_full 0.993
_diffrn_measured_fraction_theta_max 0.993
_diffrn_measurement_device_type 'Bruker APEX-II CCD'
_diffrn_measurement_method '\f and \w scans'
_diffrn_radiation_monochromator graphite
_diffrn_radiation_source 'sealed tube'
_diffrn_radiation_type MoK\a
_diffrn_radiation_wavelength 0.71073
_diffrn_reflns_av_R_equivalents 0.0404
_diffrn_reflns_av_sigmaI/netI 0.0459
_diffrn_reflns_limit_h_max 19
_diffrn_reflns_limit_h_min -15
_diffrn_reflns_limit_k_max 8
_diffrn_reflns_limit_k_min -8
_diffrn_reflns_limit_l_max 22
_diffrn_reflns_limit_l_min -24
_diffrn_reflns_number 11417
_diffrn_reflns_theta_full 28.00
_diffrn_reflns_theta_max 28.00
_diffrn_reflns_theta_min 2.24
_diffrn_standards_decay_% 0
_diffrn_standards_number 0
_exptl_absorpt_coefficient_mu 0.138
_exptl_absorpt_correction_type none
_exptl_crystal_colour orange
_exptl_crystal_density_diffrn 1.679
_exptl_crystal_density_method 'not measured'
_exptl_crystal_description prizm
_exptl_crystal_F_000 856
_exptl_crystal_size_max 0.28
_exptl_crystal_size_mid 0.23
_exptl_crystal_size_min 0.19
_refine_diff_density_max 0.331
_refine_diff_density_min -0.244
_refine_diff_density_rms 0.049
_refine_ls_extinction_method none
_refine_ls_goodness_of_fit_ref 1.006
_refine_ls_hydrogen_treatment constr
_refine_ls_matrix_type full
_refine_ls_number_parameters 281
_refine_ls_number_reflns 4035
_refine_ls_number_restraints 0
_refine_ls_restrained_S_all 1.006
_refine_ls_R_factor_all 0.0633
_refine_ls_R_factor_gt 0.0391
_refine_ls_shift/su_max 0.000
_refine_ls_shift/su_mean 0.000
_refine_ls_structure_factor_coef Fsqd
_refine_ls_weighting_details 'calc w=1/[\s^2^(Fo^2^)+(0.0433P)^2^+0.2737P] where P=(Fo^2^+2Fc^2^)/3'
_refine_ls_weighting_scheme calc
_refine_ls_wR_factor_gt 0.0851
_refine_ls_wR_factor_ref 0.0961
_reflns_number_gt 2920
_reflns_number_total 4035
_reflns_threshold_expression I>2\s(I)
_cod_data_source_file cg500533f_si_002.cif
_cod_data_source_block 1_MeCN
_cod_depositor_comments
;
The following automatic conversions were performed:

'_symmetry_cell_setting' value 'Monoclinic' changed to 'monoclinic'
according to
/usr/data/users/saulius/crontab/automatic-downloads/rss-feeds/ACS/lib/dictionaries/cif_core.dic
dictionary named 'cif_core.dic' version 2.4.2 from 2011-04-26.

Automatic conversion script
Id: cif_fix_values 2281 2013-09-26 08:29:07Z andrius 

 Adding full bibliography for 4511762--4511764.cif.
;
_cod_original_sg_symbol_H-M 'P 21/n  '
_cod_database_code 4511764

loop_
_symmetry_equiv_pos_as_xyz
'x, y, z'
'-x+1/2, y+1/2, -z+1/2'
'-x, -y, -z'
'x-1/2, -y-1/2, z-1/2'

loop_
_atom_site_label
_atom_site_type_symbol
_atom_site_fract_x
_atom_site_fract_y
_atom_site_fract_z
_atom_site_U_iso_or_equiv
_atom_site_adp_type
_atom_site_occupancy
_atom_site_symmetry_multiplicity
_atom_site_calc_flag
_atom_site_refinement_flags
O1 O 0.83130(8) 0.22283(19) 0.33338(7) 0.0296(3) Uani 1 1 d .
O2 O 0.60628(8) 1.13117(17) 0.42486(7) 0.0269(3) Uani 1 1 d .
O3 O 0.28511(9) 0.27022(19) 0.42629(7) 0.0294(3) Uani 1 1 d .
O4 O 0.32438(8) 0.25525(18) 0.03712(7) 0.0279(3) Uani 1 1 d .
N1 N 0.73949(10) 0.1795(2) 0.27725(8) 0.0262(3) Uani 1 1 d .
N2 N 0.82979(10) 0.3791(2) 0.38130(8) 0.0250(3) Uani 1 1 d .
N3 N 0.65808(10) 0.9854(2) 0.40411(8) 0.0236(3) Uani 1 1 d .
N4 N 0.52111(10) 1.0554(2) 0.42237(8) 0.0249(3) Uani 1 1 d .
N5 N 0.35469(10) 0.4234(2) 0.44637(8) 0.0255(3) Uani 1 1 d .
N6 N 0.26674(10) 0.1920(2) 0.35299(8) 0.0272(3) Uani 1 1 d .
N7 N 0.29661(10) 0.2757(2) 0.09995(8) 0.0265(3) Uani 1 1 d .
N8 N 0.42228(10) 0.2670(2) 0.06139(8) 0.0247(3) Uani 1 1 d .
N9 N 0.71556(9) 0.5976(2) 0.39368(7) 0.0205(3) Uani 1 1 d .
N10 N 0.62857(9) 0.64436(19) 0.35765(7) 0.0190(3) Uani 1 1 d .
N11 N 0.43940(10) 0.7461(2) 0.39524(8) 0.0234(3) Uani 1 1 d .
N12 N 0.45362(9) 0.5626(2) 0.38552(7) 0.0198(3) Uani 1 1 d .
N13 N 0.32151(10) 0.2372(2) 0.25339(8) 0.0228(3) Uani 1 1 d .
N14 N 0.38073(9) 0.3426(2) 0.23775(8) 0.0211(3) Uani 1 1 d .
N15 N 0.55664(10) 0.3082(2) 0.17785(8) 0.0220(3) Uani 1 1 d .
N16 N 0.58158(10) 0.30159(19) 0.25123(8) 0.0204(3) Uani 1 1 d .
C1 C 0.68348(11) 0.3067(2) 0.29165(9) 0.0190(3) Uani 1 1 d .
C2 C 0.73947(11) 0.4317(2) 0.35730(9) 0.0186(3) Uani 1 1 d .
C3 C 0.60477(11) 0.8232(2) 0.38888(9) 0.0191(3) Uani 1 1 d .
C4 C 0.51878(11) 0.8660(2) 0.40010(9) 0.0199(3) Uani 1 1 d .
C5 C 0.37739(11) 0.4364(2) 0.38575(9) 0.0194(3) Uani 1 1 d .
C6 C 0.32365(11) 0.2902(2) 0.32791(9) 0.0205(3) Uani 1 1 d .
C7 C 0.37696(12) 0.2987(2) 0.16142(9) 0.0209(3) Uani 1 1 d .
C8 C 0.45575(12) 0.2945(2) 0.13750(9) 0.0201(3) Uani 1 1 d .
N1S N 0.46265(12) -0.1622(2) 0.19402(10) 0.0357(4) Uani 1 1 d .
C1S C 0.44920(12) -0.1967(3) 0.12994(11) 0.0271(4) Uani 1 1 d .
C2S C 0.43171(13) -0.2368(3) 0.04741(11) 0.0304(4) Uani 1 1 d .
H2SA H 0.3670 -0.2942 0.0201 0.046 Uiso 1 1 calc R
H2SB H 0.4798 -0.3335 0.0451 0.046 Uiso 1 1 calc R
H2SC H 0.4366 -0.1094 0.0217 0.046 Uiso 1 1 calc R

loop_
_atom_site_aniso_label
_atom_site_aniso_U_11
_atom_site_aniso_U_22
_atom_site_aniso_U_33
_atom_site_aniso_U_23
_atom_site_aniso_U_13
_atom_site_aniso_U_12
O1 0.0224(7) 0.0379(7) 0.0278(6) -0.0040(5) 0.0093(5) 0.0079(5)
O2 0.0313(7) 0.0203(6) 0.0292(6) -0.0024(5) 0.0123(5) -0.0027(5)
O3 0.0261(7) 0.0402(7) 0.0232(6) 0.0039(5) 0.0114(5) -0.0046(5)
O4 0.0259(7) 0.0351(7) 0.0177(6) -0.0060(5) 0.0035(5) 0.0013(5)
N1 0.0239(8) 0.0318(8) 0.0231(7) -0.0018(6) 0.0097(6) 0.0031(6)
N2 0.0239(8) 0.0319(8) 0.0201(7) 0.0001(6) 0.0097(6) 0.0033(6)
N3 0.0274(8) 0.0228(7) 0.0203(7) -0.0002(5) 0.0091(6) -0.0006(6)
N4 0.0255(8) 0.0253(7) 0.0230(7) 0.0007(6) 0.0087(6) 0.0031(6)
N5 0.0208(7) 0.0318(8) 0.0234(7) 0.0017(6) 0.0084(6) 0.0013(6)
N6 0.0243(8) 0.0316(8) 0.0241(7) 0.0024(6) 0.0082(6) -0.0031(6)
N7 0.0263(8) 0.0307(8) 0.0211(7) -0.0067(6) 0.0079(6) -0.0004(6)
N8 0.0254(8) 0.0260(7) 0.0202(7) -0.0021(6) 0.0063(6) -0.0003(6)
N9 0.0190(7) 0.0250(7) 0.0173(6) 0.0021(5) 0.0070(6) 0.0004(5)
N10 0.0187(7) 0.0227(7) 0.0162(6) 0.0011(5) 0.0076(5) -0.0003(5)
N11 0.0216(7) 0.0244(7) 0.0237(7) -0.0001(5) 0.0084(6) 0.0014(6)
N12 0.0183(7) 0.0237(7) 0.0151(6) -0.0013(5) 0.0043(5) 0.0008(5)
N13 0.0197(7) 0.0248(7) 0.0222(7) 0.0005(6) 0.0065(6) -0.0009(6)
N14 0.0188(7) 0.0231(7) 0.0196(7) -0.0004(5) 0.0059(6) 0.0012(5)
N15 0.0252(8) 0.0213(7) 0.0185(7) -0.0014(5) 0.0077(6) -0.0017(6)
N16 0.0222(7) 0.0198(6) 0.0186(7) -0.0019(5) 0.0075(6) -0.0008(5)
C1 0.0207(8) 0.0213(8) 0.0174(7) 0.0025(6) 0.0102(6) 0.0016(6)
C2 0.0196(8) 0.0227(7) 0.0154(7) 0.0032(6) 0.0090(6) 0.0006(6)
C3 0.0207(8) 0.0213(7) 0.0123(7) 0.0012(6) 0.0034(6) 0.0005(6)
C4 0.0198(8) 0.0203(7) 0.0174(7) -0.0001(6) 0.0049(6) 0.0022(6)
C5 0.0141(8) 0.0241(8) 0.0192(8) 0.0013(6) 0.0057(6) 0.0039(6)
C6 0.0151(8) 0.0238(8) 0.0210(8) 0.0035(6) 0.0057(6) 0.0023(6)
C7 0.0239(9) 0.0184(7) 0.0191(8) -0.0023(6) 0.0072(7) -0.0003(6)
C8 0.0248(9) 0.0160(7) 0.0175(8) -0.0011(6) 0.0064(7) -0.0016(6)
N1S 0.0362(10) 0.0330(9) 0.0360(9) 0.0065(7) 0.0123(7) 0.0024(7)
C1S 0.0184(9) 0.0224(8) 0.0381(10) 0.0074(7) 0.0088(8) 0.0022(7)
C2S 0.0278(10) 0.0265(9) 0.0350(10) 0.0042(7) 0.0107(8) 0.0010(7)

loop_
_atom_type_symbol
_atom_type_description
_atom_type_scat_dispersion_real
_atom_type_scat_dispersion_imag
_atom_type_scat_source
C C 0.0033 0.0016 'International Tables Vol C Tables 4.2.6.8 and 6.1.1.4'
H H 0.0000 0.0000 'International Tables Vol C Tables 4.2.6.8 and 6.1.1.4'
N N 0.0061 0.0033 'International Tables Vol C Tables 4.2.6.8 and 6.1.1.4'
O O 0.0106 0.0060 'International Tables Vol C Tables 4.2.6.8 and 6.1.1.4'

loop_
_geom_angle_atom_site_label_1
_geom_angle_atom_site_label_2
_geom_angle_atom_site_label_3
_geom_angle
N2 O1 N1 111.60(11)
N4 O2 N3 111.58(11)
N6 O3 N5 111.58(11)
N8 O4 N7 111.68(11)
C1 N1 O1 104.79(13)
C2 N2 O1 105.46(13)
C3 N3 O2 104.96(12)
C4 N4 O2 105.37(13)
C5 N5 O3 104.44(13)
C6 N6 O3 105.30(13)
C7 N7 O4 104.63(13)
C8 N8 O4 105.36(13)
N10 N9 C2 110.70(13)
N9 N10 C3 111.76(13)
N12 N11 C4 111.01(13)
N11 N12 C5 112.14(13)
N14 N13 C6 110.41(13)
N13 N14 C7 111.57(13)
N16 N15 C8 111.37(13)
N15 N16 C1 111.25(13)
N1 C1 N16 122.69(14)
N1 C1 C2 109.42(14)
N16 C1 C2 127.63(14)
N2 C2 N9 118.63(14)
N2 C2 C1 108.72(14)
N9 C2 C1 132.49(14)
N3 C3 N10 122.23(14)
N3 C3 C4 109.26(14)
N10 C3 C4 128.15(14)
N4 C4 N11 117.94(14)
N4 C4 C3 108.83(14)
N11 C4 C3 133.16(14)
N5 C5 N12 122.34(14)
N5 C5 C6 109.50(14)
N12 C5 C6 127.71(14)
N6 C6 N13 117.74(14)
N6 C6 C5 109.16(14)
N13 C6 C5 133.10(14)
N7 C7 N14 123.05(15)
N7 C7 C8 109.40(14)
N14 C7 C8 127.22(14)
N8 C8 N15 116.86(14)
N8 C8 C7 108.93(14)
N15 C8 C7 134.19(14)
N1S C1S C2S 178.88(18)
C1S C2S H2SA 109.5
C1S C2S H2SB 109.5
H2SA C2S H2SB 109.5
C1S C2S H2SC 109.5
H2SA C2S H2SC 109.5
H2SB C2S H2SC 109.5

loop_
_geom_bond_atom_site_label_1
_geom_bond_atom_site_label_2
_geom_bond_distance
O1 N2 1.3622(18)
O1 N1 1.3900(18)
O2 N4 1.3638(18)
O2 N3 1.3850(17)
O3 N6 1.3686(18)
O3 N5 1.3950(18)
O4 N8 1.3662(18)
O4 N7 1.3888(18)
N1 C1 1.291(2)
N2 C2 1.302(2)
N3 C3 1.298(2)
N4 C4 1.307(2)
N5 C5 1.298(2)
N6 C6 1.300(2)
N7 C7 1.298(2)
N8 C8 1.302(2)
N9 N10 1.2519(18)
N9 C2 1.402(2)
N10 C3 1.418(2)
N11 N12 1.2511(18)
N11 C4 1.408(2)
N12 C5 1.421(2)
N13 N14 1.2535(19)
N13 C6 1.407(2)
N14 C7 1.417(2)
N15 N16 1.2537(18)
N15 C8 1.407(2)
N16 C1 1.418(2)
C1 C2 1.429(2)
C3 C4 1.423(2)
C5 C6 1.425(2)
C7 C8 1.426(2)
N1S C1S 1.141(2)
C1S C2S 1.463(3)
C2S H2SA 0.9800
C2S H2SB 0.9800
C2S H2SC 0.9800

loop_
_geom_torsion_atom_site_label_1
_geom_torsion_atom_site_label_2
_geom_torsion_atom_site_label_3
_geom_torsion_atom_site_label_4
_geom_torsion
N2 O1 N1 C1 -0.54(17)
N1 O1 N2 C2 1.00(17)
N4 O2 N3 C3 0.25(15)
N3 O2 N4 C4 -0.33(16)
N6 O3 N5 C5 0.08(16)
N5 O3 N6 C6 0.82(17)
N8 O4 N7 C7 -0.26(16)
N7 O4 N8 C8 -0.10(16)
C2 N9 N10 C3 -174.57(12)
C4 N11 N12 C5 176.04(12)
C6 N13 N14 C7 -177.36(12)
C8 N15 N16 C1 177.50(12)
O1 N1 C1 N16 -174.58(13)
O1 N1 C1 C2 -0.10(17)
N15 N16 C1 N1 -54.4(2)
N15 N16 C1 C2 132.22(16)
O1 N2 C2 N9 -177.10(13)
O1 N2 C2 C1 -1.02(16)
N10 N9 C2 N2 171.63(14)
N10 N9 C2 C1 -3.3(2)
N1 C1 C2 N2 0.74(18)
N16 C1 C2 N2 174.87(14)
N1 C1 C2 N9 176.07(15)
N16 C1 C2 N9 -9.8(3)
O2 N3 C3 N10 173.56(13)
O2 N3 C3 C4 -0.07(16)
N9 N10 C3 N3 46.55(19)
N9 N10 C3 C4 -141.10(15)
O2 N4 C4 N11 177.62(13)
O2 N4 C4 C3 0.28(16)
N12 N11 C4 N4 -169.60(14)
N12 N11 C4 C3 7.0(2)
N3 C3 C4 N4 -0.13(18)
N10 C3 C4 N4 -173.28(14)
N3 C3 C4 N11 -176.92(16)
N10 C3 C4 N11 9.9(3)
O3 N5 C5 N12 -173.71(13)
O3 N5 C5 C6 -0.89(16)
N11 N12 C5 N5 -60.8(2)
N11 N12 C5 C6 127.73(16)
O3 N6 C6 N13 178.72(13)
O3 N6 C6 C5 -1.34(17)
N14 N13 C6 N6 -179.22(14)
N14 N13 C6 C5 0.9(2)
N5 C5 C6 N6 1.48(19)
N12 C5 C6 N6 173.81(14)
N5 C5 C6 N13 -178.59(16)
N12 C5 C6 N13 -6.3(3)
O4 N7 C7 N14 174.34(13)
O4 N7 C7 C8 0.49(17)
N13 N14 C7 N7 43.2(2)
N13 N14 C7 C8 -144.06(16)
O4 N8 C8 N15 178.88(12)
O4 N8 C8 C7 0.39(16)
N16 N15 C8 N8 -169.32(14)
N16 N15 C8 C7 8.7(2)
N7 C7 C8 N8 -0.58(18)
N14 C7 C8 N8 -174.11(15)
N7 C7 C8 N15 -178.71(16)
N14 C7 C8 N15 7.8(3)
